data_4321734
loop_
_publ_author_name
'Mary K. Ellison'
'Charles E. Schulz'
'W. Robert Scheidt'

_publ_section_title
;
 Syntheses, Characterization, and Structural Studies of Several
 (Nitro)(nitrosyl)iron(III) Porphyrinates: [Fe(Porph)(NO2)(NO)]
;
_journal_name_full 'Inorganic Chemistry'
_journal_page_first 100
_journal_page_last 108
_journal_paper_doi 10.1021/ic981162n
_journal_volume 38
_journal_year 1999
_chemical_formula_sum 'C64 H64 Fe N10 O7'
_chemical_formula_weight 1141.10
_chemical_name_systematic
;
 ?
;
_space_group_IT_number 15
_symmetry_cell_setting monoclinic
_symmetry_space_group_name_Hall '-C 2yc'
_symmetry_space_group_name_H-M 'C 1 2/c 1'
_atom_sites_solution_hydrogens geom
_atom_sites_solution_primary direct
_atom_sites_solution_secondary difmap
_audit_creation_method SHELXL
_cell_angle_alpha 90.00
_cell_angle_beta 90.971(6)
_cell_angle_gamma 90.00
_cell_formula_units_Z 4
_cell_length_a 16.1559(5)
_cell_length_b 18.6920(8)
_cell_length_c 19.7779(10)
_cell_measurement_reflns_used 250
_cell_measurement_temperature 130(2)
_cell_measurement_theta_max 20.5
_cell_measurement_theta_min -20.5
_cell_volume 5971.8(4)
_computing_cell_refinement MADNES
_computing_data_collection MADNES
_computing_data_reduction 'MADNES (Messerschmitt & Pflugrath, 1987)'
_computing_molecular_graphics 'ORTEP-III (Burnett, Johnson, 1996)'
_computing_publication_material SHELXL-93
_computing_structure_refinement 'SHELXL-93 (Sheldrick, 1993)'
_computing_structure_solution 'SHELXS-86 (Sheldrick, 1990)'
_diffrn_ambient_temperature 130(2)
_diffrn_measurement_device 'Enraf-Nonius FAST area-detector'
_diffrn_measurement_method 'ellipsoid-mask fitting'
_diffrn_radiation_monochromator graphite
_diffrn_radiation_source 'rotating anode'
_diffrn_radiation_type MoK\a
_diffrn_radiation_wavelength 0.71073
_diffrn_reflns_av_R_equivalents 0.0547
_diffrn_reflns_av_sigmaI/netI 0.0348
_diffrn_reflns_limit_h_max 22
_diffrn_reflns_limit_h_min -19
_diffrn_reflns_limit_k_max 23
_diffrn_reflns_limit_k_min -26
_diffrn_reflns_limit_l_max 16
_diffrn_reflns_limit_l_min -27
_diffrn_reflns_number 28431
_diffrn_reflns_theta_max 29.78
_diffrn_reflns_theta_min 2.63
_diffrn_standards_decay_% 'no measurable crystal decay'
_diffrn_standards_interval_count 0
_diffrn_standards_interval_time 0
_diffrn_standards_number 0
_exptl_absorpt_coefficient_mu 0.314
_exptl_absorpt_correction_T_max 1.00
_exptl_absorpt_correction_T_min 0.84
_exptl_absorpt_correction_type refdelf
_exptl_crystal_colour 'dark purple'
_exptl_crystal_density_diffrn 1.269
_exptl_crystal_density_meas ?
_exptl_crystal_description irregular
_exptl_crystal_F_000 2400
_exptl_crystal_size_max 0.53
_exptl_crystal_size_mid 0.40
_exptl_crystal_size_min 0.30
_refine_diff_density_max
;
1.372 (The closest atom is O(4) at a distance of 1.854 \%A)
;
_refine_diff_density_min -0.439
_refine_diff_density_rms 0.064
_refine_ls_extinction_method none
_refine_ls_goodness_of_fit_all 1.030
_refine_ls_goodness_of_fit_obs 1.043
_refine_ls_hydrogen_treatment constr
_refine_ls_matrix_type full
_refine_ls_number_parameters 378
_refine_ls_number_reflns 7919
_refine_ls_number_restraints 0
_refine_ls_restrained_S_all 1.034
_refine_ls_restrained_S_obs 1.043
_refine_ls_R_factor_all 0.0582
_refine_ls_R_factor_obs 0.0469
_refine_ls_shift/esd_max -0.001
_refine_ls_shift/esd_mean 0.000
_refine_ls_structure_factor_coef Fsqd
_refine_ls_weighting_details 'w=1/[\s^2^(Fo^2^)+(0.0585P)^2^+9.6860P] where P=(Fo^2^+2Fc^2^)/3'
_refine_ls_weighting_scheme calc
_refine_ls_wR_factor_all 0.1270
_refine_ls_wR_factor_obs 0.1174
_reflns_number_observed 6703
_reflns_number_total 7923
_reflns_observed_criterion >2sigma(I)
_cod_data_source_file ic981162n_4.cif
_cod_data_source_block sd:fepfno2no(3)
_cod_depositor_comments
;
The following automatic conversions were performed:

'_exptl_crystal_density_meas' value 'not measured' was changed to '?'
- the value is perceived as not measured.

Automatic conversion script
Id: cif_fix_values 3008 2015-01-20 13:52:24Z robertas 

The following automatic conversions were performed:

'_refine_ls_weighting_scheme' value 'calc
w=1/[\s^2^(Fo^2^)+(0.0585P)^2^+9.6860P] where P=(Fo^2^+2Fc^2^)/3' was
changed to 'calc'. New tag '_refine_ls_weighting_details' was
created. The value of the new tag was set to
'w=1/[\s^2^(Fo^2^)+(0.0585P)^2^+9.6860P] where P=(Fo^2^+2Fc^2^)/3'.

Automatic conversion script
Id: cif_fix_values 3143 2015-03-26 13:38:13Z robertas 
;
_cod_database_code 4321734

loop_
_symmetry_equiv_pos_as_xyz
'x, y, z'
'-x, y, -z+1/2'
'x+1/2, y+1/2, z'
'-x+1/2, y+1/2, -z+1/2'
'-x, -y, -z'
'x, -y, z-1/2'
'-x+1/2, -y+1/2, -z'
'x+1/2, -y+1/2, z-1/2'

loop_
_atom_site_aniso_label
_atom_site_aniso_U_11
_atom_site_aniso_U_22
_atom_site_aniso_U_33
_atom_site_aniso_U_23
_atom_site_aniso_U_13
_atom_site_aniso_U_12
Fe1 0.01223(14) 0.01222(13) 0.01097(14) 0.000 0.00061(10) 0.000
N(1) 0.0136(5) 0.0164(5) 0.0114(5) 0.0004(4) 0.0007(4) 0.0006(4)
N(2) 0.0130(5) 0.0165(5) 0.0123(5) 0.0015(4) 0.0010(4) -0.0004(4)
N(5) 0.0147(8) 0.0184(8) 0.0138(8) 0.000 -0.0004(6) 0.000
N(6) 0.0203(9) 0.0143(8) 0.0251(10) 0.000 0.0009(7) 0.000
O(3) 0.0505(13) 0.0143(8) 0.0575(14) 0.000 -0.0063(11) 0.000
O(4) 0.0629(10) 0.0241(7) 0.0384(8) 0.0074(6) 0.0089(7) -0.0001(7)
C(m1) 0.0181(7) 0.0157(6) 0.0120(6) 0.0008(5) 0.0009(5) 0.0002(5)
C(m2) 0.0127(6) 0.0175(6) 0.0167(7) 0.0017(5) -0.0002(5) -0.0014(5)
C(a1) 0.0151(6) 0.0181(6) 0.0141(7) -0.0006(5) -0.0012(5) 0.0008(5)
C(a2) 0.0174(7) 0.0167(6) 0.0120(6) 0.0004(5) -0.0006(5) 0.0003(5)
C(a3) 0.0148(6) 0.0166(6) 0.0140(7) 0.0015(5) 0.0023(5) 0.0001(5)
C(a4) 0.0132(6) 0.0163(6) 0.0161(7) 0.0018(5) 0.0019(5) 0.0000(5)
C(b1) 0.0180(7) 0.0307(8) 0.0139(7) -0.0005(6) -0.0022(6) 0.0022(6)
C(b2) 0.0189(7) 0.0289(8) 0.0128(7) 0.0007(5) -0.0013(6) 0.0007(6)
C(b3) 0.0160(7) 0.0274(8) 0.0163(7) 0.0027(5) 0.0041(5) 0.0001(6)
C(b4) 0.0151(7) 0.0266(7) 0.0169(7) 0.0037(6) 0.0032(5) -0.0007(6)
C(1) 0.0161(6) 0.0233(7) 0.0124(6) -0.0004(5) 0.0015(5) 0.0006(5)
C(2) 0.0204(7) 0.0234(7) 0.0137(7) 0.0009(5) 0.0021(5) 0.0025(6)
C(3) 0.0298(8) 0.0318(9) 0.0138(7) 0.0033(6) 0.0051(6) 0.0007(7)
C(4) 0.0338(9) 0.0415(10) 0.0130(7) -0.0058(7) 0.0058(7) -0.0010(8)
C(5) 0.0377(10) 0.0317(9) 0.0218(8) -0.0101(7) 0.0065(7) -0.0027(7)
C(6) 0.0290(8) 0.0247(8) 0.0195(8) -0.0025(6) 0.0034(6) -0.0026(6)
N(3) 0.0396(8) 0.0215(6) 0.0158(6) 0.0035(5) 0.0100(6) 0.0017(6)
C(7) 0.0176(7) 0.0248(7) 0.0207(7) 0.0052(6) 0.0027(6) 0.0021(6)
O(1) 0.0309(7) 0.0340(7) 0.0239(6) 0.0076(5) 0.0097(5) -0.0051(5)
C(8) 0.0303(9) 0.0211(7) 0.0258(8) 0.0034(6) 0.0052(7) 0.0016(6)
C(9) 0.0343(10) 0.0352(10) 0.0373(11) -0.0009(8) 0.0080(8) 0.0082(8)
C(10) 0.0401(11) 0.0342(10) 0.0344(10) -0.0023(8) -0.0060(9) -0.0012(8)
C(11) 0.066(2) 0.0241(9) 0.0464(12) 0.0054(8) 0.0158(11) -0.0026(9)
C(12) 0.0139(6) 0.0266(7) 0.0155(7) 0.0032(5) -0.0006(5) 0.0003(6)
C(13) 0.0156(7) 0.0292(8) 0.0233(8) -0.0004(6) -0.0022(6) -0.0010(6)
C(14) 0.0166(8) 0.0423(10) 0.0370(10) -0.0038(8) -0.0041(7) -0.0026(7)
C(15) 0.0169(8) 0.0514(12) 0.0304(10) 0.0007(8) -0.0032(7) 0.0054(8)
C(16) 0.0221(8) 0.0382(10) 0.0327(9) 0.0060(7) -0.0007(7) 0.0107(7)
C(17) 0.0213(8) 0.0274(8) 0.0269(8) 0.0045(6) -0.0001(6) 0.0023(6)
C(18) 0.0244(8) 0.0327(9) 0.0258(8) -0.0072(7) -0.0005(7) -0.0053(7)
N(4) 0.0177(7) 0.0261(7) 0.0378(8) -0.0055(6) -0.0067(6) -0.0026(5)
C(19) 0.0337(9) 0.0268(8) 0.0232(8) -0.0051(6) 0.0006(7) -0.0016(7)
O(2) 0.0320(8) 0.0544(10) 0.0614(11) -0.0295(8) -0.0152(7) 0.0000(7)
C(20) 0.0538(14) 0.0354(11) 0.0492(13) -0.0089(9) -0.0245(11) 0.0110(10)
C(21) 0.076(2) 0.0343(11) 0.0508(14) -0.0027(10) 0.0145(13) -0.0134(11)
C(22) 0.0409(12) 0.067(2) 0.0301(10) -0.0057(10) 0.0049(9) 0.0145(11)

loop_
_atom_site_label
_atom_site_type_symbol
_atom_site_fract_x
_atom_site_fract_y
_atom_site_fract_z
_atom_site_U_iso_or_equiv
_atom_site_thermal_displace_type
_atom_site_occupancy
_atom_site_calc_flag
_atom_site_refinement_flags
_atom_site_disorder_group
Fe1 Fe 0.5000 0.124786(15) 0.7500 0.01180(8) Uani 1 d S .
N(1) N 0.43508(8) 0.12995(6) 0.66291(6) 0.0138(2) Uani 1 d . .
N(2) N 0.60541(8) 0.13089(6) 0.69910(6) 0.0139(2) Uani 1 d . .
N(5) N 0.5000 0.03556(10) 0.7500 0.0156(3) Uani 1 d S .
N(6) N 0.5000 0.23190(10) 0.7500 0.0199(4) Uani 1 d S .
O(3) O 0.5000 -0.02502(10) 0.7500 0.0409(5) Uani 1 d S .
O(4) O 0.51078(11) 0.26430(7) 0.69696(8) 0.0417(4) Uani 1 d . .
C(m1) C 0.54965(9) 0.12878(7) 0.58225(7) 0.0153(3) Uani 1 d . .
C(m2) C 0.70667(9) 0.13317(8) 0.79349(8) 0.0156(3) Uani 1 d . .
C(a1) C 0.35046(9) 0.13207(8) 0.65497(7) 0.0158(3) Uani 1 d . .
C(a2) C 0.46652(9) 0.12999(8) 0.59862(7) 0.0154(3) Uani 1 d . .
C(a3) C 0.61342(9) 0.13133(7) 0.62991(7) 0.0151(3) Uani 1 d . .
C(a4) C 0.68459(9) 0.13427(7) 0.72527(8) 0.0152(3) Uani 1 d . .
C(b1) C 0.32873(10) 0.13455(9) 0.58419(8) 0.0209(3) Uani 1 d . .
H(b1) H 0.27430(10) 0.13656(9) 0.56534(8) 0.025 Uiso 1 calc R .
C(b2) C 0.39996(10) 0.13350(9) 0.54948(8) 0.0202(3) Uani 1 d . .
H(b2) H 0.40514(10) 0.13483(9) 0.50173(8) 0.024 Uiso 1 calc R .
C(b3) C 0.69944(10) 0.13679(9) 0.61290(8) 0.0199(3) Uani 1 d . .
H(b3) H 0.72134(10) 0.13847(9) 0.56865(8) 0.024 Uiso 1 calc R .
C(b4) C 0.74311(10) 0.13909(9) 0.67155(8) 0.0195(3) Uani 1 d . .
H(b4) H 0.80152(10) 0.14313(9) 0.67644(8) 0.023 Uiso 1 calc R .
C(1) C 0.57208(9) 0.12692(8) 0.50900(7) 0.0172(3) Uani 1 d . .
C(2) C 0.58459(10) 0.19049(8) 0.47315(8) 0.0192(3) Uani 1 d . .
C(3) C 0.60441(11) 0.18756(10) 0.40442(8) 0.0251(3) Uani 1 d . .
H(3) H 0.61231(11) 0.23042(10) 0.37952(8) 0.030 Uiso 1 calc R .
C(4) C 0.61235(12) 0.12196(11) 0.37332(9) 0.0294(4) Uani 1 d . .
H(4) H 0.62510(12) 0.12013(11) 0.32664(9) 0.035 Uiso 1 calc R .
C(5) C 0.60214(12) 0.05874(10) 0.40859(9) 0.0303(4) Uani 1 d . .
H(5) H 0.60871(12) 0.01394(10) 0.38663(9) 0.036 Uiso 1 calc R .
C(6) C 0.58214(11) 0.06170(9) 0.47655(8) 0.0243(3) Uani 1 d . .
H(6) H 0.57526(11) 0.01852(9) 0.50117(8) 0.029 Uiso 1 calc R .
N(3) N 0.57674(10) 0.25515(8) 0.50877(7) 0.0255(3) Uani 1 d . .
H(3a) H 0.55351(10) 0.25196(8) 0.54858(7) 0.031 Uiso 1 calc R .
C(7) C 0.60034(10) 0.32215(9) 0.48982(8) 0.0210(3) Uani 1 d . .
O(1) O 0.62659(8) 0.33514(7) 0.43401(6) 0.0295(3) Uani 1 d . .
C(8) C 0.59116(12) 0.37970(9) 0.54403(9) 0.0257(3) Uani 1 d . .
C(9) C 0.49981(13) 0.38417(11) 0.56412(11) 0.0355(4) Uani 1 d . .
H(9A) H 0.4923(2) 0.4243(6) 0.5953(7) 0.053 Uiso 1 calc R .
H(9B) H 0.4837(3) 0.3395(4) 0.5863(8) 0.053 Uiso 1 calc R .
H(9C) H 0.4652(2) 0.3916(9) 0.52356(15) 0.053 Uiso 1 calc R .
C(10) C 0.64603(14) 0.36213(11) 0.60516(11) 0.0363(4) Uani 1 d . .
H(10A) H 0.6421(8) 0.4007(4) 0.6385(4) 0.054 Uiso 1 calc R .
H(10B) H 0.7036(2) 0.3573(9) 0.5909(2) 0.054 Uiso 1 calc R .
H(10C) H 0.6277(7) 0.3171(5) 0.6254(5) 0.054 Uiso 1 calc R .
C(11) C 0.6175(2) 0.45127(11) 0.51373(13) 0.0452(6) Uani 1 d . .
H(11A) H 0.6105(11) 0.4893(2) 0.5473(4) 0.068 Uiso 1 calc R .
H(11B) H 0.5832(8) 0.4617(5) 0.4736(6) 0.068 Uiso 1 calc R .
H(11C) H 0.6758(4) 0.4487(4) 0.5009(9) 0.068 Uiso 1 calc R .
C(12) C 0.79725(9) 0.13089(9) 0.81115(8) 0.0187(3) Uani 1 d . .
C(13) C 0.84128(10) 0.19298(9) 0.82858(9) 0.0227(3) Uani 1 d . .
C(14) C 0.92607(11) 0.18862(11) 0.84345(10) 0.0320(4) Uani 1 d . .
H(14) H 0.95613(11) 0.23035(11) 0.85605(10) 0.038 Uiso 1 calc R .
C(15) C 0.96598(11) 0.12336(12) 0.83975(10) 0.0330(4) Uani 1 d . .
H(15) H 1.02366(11) 0.12066(12) 0.84956(10) 0.040 Uiso 1 calc R .
C(16) C 0.92330(11) 0.06216(11) 0.82205(10) 0.0310(4) Uani 1 d . .
H(16) H 0.95144(11) 0.01765(11) 0.81936(10) 0.037 Uiso 1 calc R .
C(17) C 0.83893(11) 0.06597(9) 0.80816(9) 0.0252(3) Uani 1 d . .
H(17) H 0.80933(11) 0.02371(9) 0.79647(9) 0.030 Uiso 1 calc R .
C(18) C 0.81931(11) 0.32200(10) 0.85549(9) 0.0276(4) Uani 1 d . .
N(4) N 0.79726(9) 0.25809(8) 0.82786(8) 0.0273(3) Uani 1 d . .
H(4A) H 0.74896(9) 0.25723(8) 0.80664(8) 0.033 Uiso 1 calc R .
C(19) C 0.75732(12) 0.38308(10) 0.84669(9) 0.0279(4) Uani 1 d . .
O(2) O 0.88433(10) 0.33078(9) 0.88645(9) 0.0494(4) Uani 1 d . .
C(20) C 0.6838(2) 0.36685(12) 0.80013(13) 0.0464(6) Uani 1 d . .
H(20A) H 0.6491(7) 0.4096(3) 0.7955(8) 0.070 Uiso 1 calc R .
H(20B) H 0.6512(7) 0.3278(7) 0.8193(5) 0.070 Uiso 1 calc R .
H(20C) H 0.7038(2) 0.3526(10) 0.7556(3) 0.070 Uiso 1 calc R .
C(21) C 0.8046(2) 0.44717(13) 0.81866(14) 0.0536(7) Uani 1 d . .
H(21A) H 0.7697(5) 0.4899(3) 0.8204(10) 0.080 Uiso 1 calc R .
H(21B) H 0.8195(12) 0.4376(5) 0.7717(4) 0.080 Uiso 1 calc R .
H(21C) H 0.8551(7) 0.4550(7) 0.8459(7) 0.080 Uiso 1 calc R .
C(22) C 0.7273(2) 0.40221(15) 0.91712(11) 0.0460(6) Uani 1 d . .
H(22A) H 0.6887(9) 0.4426(7) 0.9139(2) 0.069 Uiso 1 calc R .
H(22B) H 0.7747(2) 0.4155(10) 0.9460(3) 0.069 Uiso 1 calc R .
H(22C) H 0.6991(10) 0.3609(4) 0.9367(4) 0.069 Uiso 1 calc R .

loop_
_atom_type_symbol
_atom_type_description
_atom_type_scat_dispersion_real
_atom_type_scat_dispersion_imag
_atom_type_scat_source
C C 0.0033 0.0016 'International Tables Vol C Tables 4.2.6.8 and 6.1.1.4'
H H 0.0000 0.0000 'International Tables Vol C Tables 4.2.6.8 and 6.1.1.4'
N N 0.0061 0.0033 'International Tables Vol C Tables 4.2.6.8 and 6.1.1.4'
O O 0.0106 0.0060 'International Tables Vol C Tables 4.2.6.8 and 6.1.1.4'
Fe Fe 0.3463 0.8444 'International Tables Vol C Tables 4.2.6.8 and 6.1.1.4'

loop_
_geom_angle_atom_site_label_1
_geom_angle_atom_site_label_2
_geom_angle_atom_site_label_3
_geom_angle
_geom_angle_site_symmetry_1
_geom_angle_site_symmetry_3
_geom_angle_publ_flag
N(5) Fe1 N(2) 93.28(4) . 2_656 ?
N(5) Fe1 N(2) 93.28(3) . . ?
N(2) Fe1 N(2) 173.45(7) 2_656 . ?
N(5) Fe1 N(6) 180.0 . . ?
N(2) Fe1 N(6) 86.72(4) 2_656 . ?
N(2) Fe1 N(6) 86.72(3) . . ?
N(5) Fe1 N(1) 92.76(3) . 2_656 ?
N(2) Fe1 N(1) 90.13(5) 2_656 2_656 ?
N(2) Fe1 N(1) 89.55(5) . 2_656 ?
N(6) Fe1 N(1) 87.24(4) . 2_656 ?
N(5) Fe1 N(1) 92.76(4) . . ?
N(2) Fe1 N(1) 89.55(5) 2_656 . ?
N(2) Fe1 N(1) 90.14(5) . . ?
N(6) Fe1 N(1) 87.24(4) . . ?
N(1) Fe1 N(1) 174.48(7) 2_656 . ?
C(a1) N(1) C(a2) 106.04(12) . . ?
C(a1) N(1) Fe1 127.22(10) . . ?
C(a2) N(1) Fe1 126.71(10) . . ?
C(a4) N(2) C(a3) 105.77(12) . . ?
C(a4) N(2) Fe1 127.58(10) . . ?
C(a3) N(2) Fe1 126.65(10) . . ?
O(3) N(5) Fe1 180.0 . . ?
O(4) N(6) O(4) 120.8(2) 2_656 . ?
O(4) N(6) Fe1 119.59(10) 2_656 . ?
O(4) N(6) Fe1 119.60(10) . . ?
C(a3) C(m1) C(a2) 123.53(14) . . ?
C(a3) C(m1) C(1) 117.97(13) . . ?
C(a2) C(m1) C(1) 118.46(13) . . ?
C(a1) C(m2) C(a4) 123.42(14) 2_656 . ?
C(a1) C(m2) C(12) 119.18(13) 2_656 . ?
C(a4) C(m2) C(12) 117.38(13) . . ?
N(1) C(a1) C(m2) 126.14(14) . 2_656 ?
N(1) C(a1) C(b1) 109.76(13) . . ?
C(m2) C(a1) C(b1) 124.08(14) 2_656 . ?
N(1) C(a2) C(m1) 126.10(14) . . ?
N(1) C(a2) C(b2) 109.92(13) . . ?
C(m1) C(a2) C(b2) 123.96(14) . . ?
N(2) C(a3) C(m1) 126.50(13) . . ?
N(2) C(a3) C(b3) 109.89(13) . . ?
C(m1) C(a3) C(b3) 123.59(14) . . ?
N(2) C(a4) C(m2) 125.96(13) . . ?
N(2) C(a4) C(b4) 110.15(13) . . ?
C(m2) C(a4) C(b4) 123.89(14) . . ?
C(b2) C(b1) C(a1) 107.35(14) . . ?
C(b1) C(b2) C(a2) 106.92(14) . . ?
C(b4) C(b3) C(a3) 107.13(13) . . ?
C(b3) C(b4) C(a4) 107.04(14) . . ?
C(6) C(1) C(2) 119.47(14) . . ?
C(6) C(1) C(m1) 119.92(14) . . ?
C(2) C(1) C(m1) 120.59(13) . . ?
C(1) C(2) C(3) 119.66(15) . . ?
C(1) C(2) N(3) 117.44(13) . . ?
C(3) C(2) N(3) 122.90(14) . . ?
C(4) C(3) C(2) 119.4(2) . . ?
C(3) C(4) C(5) 121.5(2) . . ?
C(4) C(5) C(6) 119.0(2) . . ?
C(1) C(6) C(5) 120.9(2) . . ?
C(7) N(3) C(2) 128.61(14) . . ?
O(1) C(7) N(3) 122.5(2) . . ?
O(1) C(7) C(8) 122.5(2) . . ?
N(3) C(7) C(8) 115.03(14) . . ?
C(10) C(8) C(7) 110.06(14) . . ?
C(10) C(8) C(11) 109.7(2) . . ?
C(7) C(8) C(11) 108.06(15) . . ?
C(10) C(8) C(9) 110.8(2) . . ?
C(7) C(8) C(9) 108.9(2) . . ?
C(11) C(8) C(9) 109.2(2) . . ?
C(17) C(12) C(13) 119.31(15) . . ?
C(17) C(12) C(m2) 119.12(14) . . ?
C(13) C(12) C(m2) 121.55(14) . . ?
C(14) C(13) C(12) 119.7(2) . . ?
C(14) C(13) N(4) 123.0(2) . . ?
C(12) C(13) N(4) 117.31(14) . . ?
C(15) C(14) C(13) 119.8(2) . . ?
C(16) C(15) C(14) 120.9(2) . . ?
C(15) C(16) C(17) 119.6(2) . . ?
C(16) C(17) C(12) 120.8(2) . . ?
O(2) C(18) N(4) 122.6(2) . . ?
O(2) C(18) C(19) 121.0(2) . . ?
N(4) C(18) C(19) 116.4(2) . . ?
C(18) N(4) C(13) 128.78(15) . . ?
C(20) C(19) C(22) 110.0(2) . . ?
C(20) C(19) C(18) 115.1(2) . . ?
C(22) C(19) C(18) 106.8(2) . . ?
C(20) C(19) C(21) 109.1(2) . . ?
C(22) C(19) C(21) 108.4(2) . . ?
C(18) C(19) C(21) 107.2(2) . . ?

loop_
_geom_bond_atom_site_label_1
_geom_bond_atom_site_label_2
_geom_bond_distance
_geom_bond_site_symmetry_2
_geom_bond_publ_flag
Fe1 N(5) 1.668(2) . ?
Fe1 N(2) 1.9961(12) 2_656 ?
Fe1 N(2) 1.9961(12) . ?
Fe1 N(6) 2.002(2) . ?
Fe1 N(1) 2.0037(12) 2_656 ?
Fe1 N(1) 2.0038(12) . ?
N(1) C(a1) 1.374(2) . ?
N(1) C(a2) 1.377(2) . ?
N(2) C(a4) 1.373(2) . ?
N(2) C(a3) 1.377(2) . ?
N(5) O(3) 1.132(3) . ?
N(6) O(4) 1.226(2) 2_656 ?
N(6) O(4) 1.226(2) . ?
C(m1) C(a3) 1.385(2) . ?
C(m1) C(a2) 1.387(2) . ?
C(m1) C(1) 1.500(2) . ?
C(m2) C(a1) 1.387(2) 2_656 ?
C(m2) C(a4) 1.390(2) . ?
C(m2) C(12) 1.499(2) . ?
C(a1) C(m2) 1.387(2) 2_656 ?
C(a1) C(b1) 1.438(2) . ?
C(a2) C(b2) 1.439(2) . ?
C(a3) C(b3) 1.439(2) . ?
C(a4) C(b4) 1.437(2) . ?
C(b1) C(b2) 1.350(2) . ?
C(b3) C(b4) 1.348(2) . ?
C(1) C(6) 1.389(2) . ?
C(1) C(2) 1.400(2) . ?
C(2) C(3) 1.403(2) . ?
C(2) N(3) 1.406(2) . ?
C(3) C(4) 1.379(3) . ?
C(4) C(5) 1.384(3) . ?
C(5) C(6) 1.389(2) . ?
N(3) C(7) 1.363(2) . ?
C(7) O(1) 1.214(2) . ?
C(7) C(8) 1.528(2) . ?
C(8) C(10) 1.523(3) . ?
C(8) C(11) 1.529(3) . ?
C(8) C(9) 1.537(3) . ?
C(12) C(17) 1.390(2) . ?
C(12) C(13) 1.401(2) . ?
C(13) C(14) 1.399(2) . ?
C(13) N(4) 1.410(2) . ?
C(14) C(15) 1.382(3) . ?
C(15) C(16) 1.378(3) . ?
C(16) C(17) 1.388(2) . ?
C(18) O(2) 1.218(2) . ?
C(18) N(4) 1.359(2) . ?
C(18) C(19) 1.527(3) . ?
C(19) C(20) 1.521(3) . ?
C(19) C(22) 1.525(3) . ?
C(19) C(21) 1.530(3) . ?
